data_7131196
loop_
_publ_author_name
'Khandelia, Tamanna'
'Ghosh, Subhendu'
'Patel, Bhisma K.'

_publ_section_title
;
 Dearomative bis-functionalization of quinoxalines and
 bis-<i>N</i>-arylation of (benz)imidazoles <i>via</i> Cu(II)-mediated
 addition of boronic acids.
;
_journal_issue 15
_journal_name_full 'Chemical communications (Cambridge, England)'
_journal_page_first 2118
_journal_page_last 2121
_journal_paper_doi 10.1039/d2cc06399a
_journal_volume 59
_journal_year 2023
_chemical_formula_sum 'C21 H17 F3 N2 O3 S'
_chemical_formula_weight 434.42
_space_group_crystal_system monoclinic
_space_group_IT_number 14
_space_group_name_Hall '-P 2yn'
_space_group_name_H-M_alt 'P 1 21/n 1'
_atom_sites_solution_hydrogens geom
_audit_creation_method SHELXL-2019/1
_audit_update_record
;
2022-10-26 deposited with the CCDC.	2023-01-19 downloaded from the CCDC.
;
_cell_angle_alpha 90
_cell_angle_beta 90.689(2)
_cell_angle_gamma 90
_cell_formula_units_Z 4
_cell_length_a 11.7342(7)
_cell_length_b 10.5428(6)
_cell_length_c 16.8353(10)
_cell_measurement_reflns_used 9900
_cell_measurement_temperature 298(2)
_cell_measurement_theta_max 20.84
_cell_measurement_theta_min 2.60
_cell_volume 2082.6(2)
_computing_structure_refinement 'SHELXL-2019/1 (Sheldrick, 2019)'
_diffrn_ambient_temperature 298(2)
_diffrn_measured_fraction_theta_full 0.998
_diffrn_measured_fraction_theta_max 0.998
_diffrn_measurement_device_type 'Bruker APEX-II CCD'
_diffrn_measurement_method '\f and \w scans'
_diffrn_radiation_type MoK\a
_diffrn_radiation_wavelength 0.71073
_diffrn_reflns_av_R_equivalents 0.0752
_diffrn_reflns_av_unetI/netI 0.0278
_diffrn_reflns_Laue_measured_fraction_full 0.998
_diffrn_reflns_Laue_measured_fraction_max 0.998
_diffrn_reflns_limit_h_max 11
_diffrn_reflns_limit_h_min -11
_diffrn_reflns_limit_k_max 10
_diffrn_reflns_limit_k_min -10
_diffrn_reflns_limit_l_max 16
_diffrn_reflns_limit_l_min -16
_diffrn_reflns_number 38013
_diffrn_reflns_point_group_measured_fraction_full 0.998
_diffrn_reflns_point_group_measured_fraction_max 0.998
_diffrn_reflns_theta_full 20.880
_diffrn_reflns_theta_max 20.880
_diffrn_reflns_theta_min 2.104
_exptl_absorpt_coefficient_mu 0.207
_exptl_absorpt_correction_type multi-scan
_exptl_absorpt_process_details multi-scan
_exptl_crystal_colour colourless
_exptl_crystal_density_diffrn 1.386
_exptl_crystal_description block
_exptl_crystal_F_000 896
_exptl_crystal_size_max 0.24
_exptl_crystal_size_mid 0.22
_exptl_crystal_size_min 0.20
_exptl_transmission_factor_max 0.7446
_exptl_transmission_factor_min 0.6005
_refine_diff_density_max 1.214
_refine_diff_density_min -0.384
_refine_diff_density_rms 0.069
_refine_ls_extinction_method none
_refine_ls_goodness_of_fit_ref 1.027
_refine_ls_hydrogen_treatment constr
_refine_ls_matrix_type full
_refine_ls_number_parameters 272
_refine_ls_number_reflns 2195
_refine_ls_number_restraints 0
_refine_ls_restrained_S_all 1.027
_refine_ls_R_factor_all 0.1158
_refine_ls_R_factor_gt 0.0963
_refine_ls_shift/su_max 0.000
_refine_ls_shift/su_mean 0.000
_refine_ls_structure_factor_coef Fsqd
_refine_ls_weighting_details 'w=1/[\s^2^(Fo^2^)+(0.0001P)^2^+15.0000P] where P=(Fo^2^+2Fc^2^)/3'
_refine_ls_weighting_scheme calc
_refine_ls_wR_factor_gt 0.1720
_refine_ls_wR_factor_ref 0.1846
_reflns_Friedel_coverage 0.000
_reflns_number_gt 1771
_reflns_number_total 2195
_reflns_threshold_expression 'I > 2\s(I)'
_cod_data_source_file d2cc06399a2.cif
_cod_data_source_block TK-5Me_a
_cod_depositor_comments 'Adding full bibliography for 7131195--7131197.cif.'
_cod_original_sg_symbol_H-M 'P 21/n'
_cod_database_code 7131196
_shelx_shelxl_version_number 2019/1
_shelx_space_group_comment
;
The symmetry employed for this shelxl refinement is uniquely defined
by the following loop, which should always be used as a source of
symmetry information in preference to the above space-group names.
They are only intended as comments.
;

loop_
_space_group_symop_operation_xyz
'x, y, z'
'-x+1/2, y+1/2, -z+1/2'
'-x, -y, -z'
'x-1/2, -y-1/2, z-1/2'

loop_
_atom_site_label
_atom_site_type_symbol
_atom_site_fract_x
_atom_site_fract_y
_atom_site_fract_z
_atom_site_U_iso_or_equiv
_atom_site_adp_type
_atom_site_occupancy
_atom_site_site_symmetry_order
_atom_site_calc_flag
_atom_site_refinement_flags_posn
_atom_site_refinement_flags_adp
_atom_site_refinement_flags_occupancy
_atom_site_disorder_assembly
_atom_site_disorder_group
S001 S 0.48964(19) 0.4735(2) 0.77836(12) 0.0654(7) Uani 1 1 d . . . . .
N002 N 0.2868(5) 0.7871(6) 0.8147(3) 0.0512(16) Uani 1 1 d . . . . .
N003 N 0.2853(5) 0.7888(5) 0.6858(3) 0.0487(15) Uani 1 1 d . . . . .
O004 O 0.3822(5) 0.5178(6) 0.7529(4) 0.094(2) Uani 1 1 d . . . . .
C005 C 0.3701(6) 0.8734(7) 0.7919(4) 0.0504(19) Uani 1 1 d . . . . .
C006 C 0.3693(6) 0.8745(7) 0.7097(4) 0.0485(19) Uani 1 1 d . . . . .
C007 C 0.2397(6) 0.7383(7) 0.7500(5) 0.0523(19) Uani 1 1 d . . . . .
H007 H 0.182542 0.677144 0.749608 0.063 Uiso 1 1 calc R U . . .
C008 C 0.2560(6) 0.7548(8) 0.6042(4) 0.0517(19) Uani 1 1 d . . . . .
C009 C 0.4418(6) 0.9516(7) 0.6670(5) 0.059(2) Uani 1 1 d . . . . .
H009 H 0.439360 0.953289 0.611817 0.071 Uiso 1 1 calc R U . . .
C00A C 0.2776(7) 0.6347(8) 0.5786(5) 0.069(2) Uani 1 1 d . . . . .
H00A H 0.309761 0.574590 0.612476 0.083 Uiso 1 1 calc R U . . .
O00B O 0.5015(7) 0.3407(6) 0.7641(5) 0.135(3) Uani 1 1 d . . . . .
O00C O 0.5281(7) 0.5108(8) 0.8542(4) 0.130(3) Uani 1 1 d . . . . .
C00D C 0.5170(7) 1.0285(8) 0.7932(6) 0.076(3) Uani 1 1 d . . . . .
H00D H 0.565952 1.082852 0.820564 0.091 Uiso 1 1 calc R U . . .
C00E C 0.2567(8) 0.7553(7) 0.8957(4) 0.062(2) Uani 1 1 d . . . . .
C00F C 0.5174(7) 1.0254(8) 0.7093(6) 0.074(3) Uani 1 1 d . . . . .
C00G C 0.4443(7) 0.9512(8) 0.8343(5) 0.067(2) Uani 1 1 d . . . . .
H00G H 0.444767 0.950984 0.889504 0.081 Uiso 1 1 calc R U . . .
C00H C 0.1461(8) 0.7709(8) 0.9188(5) 0.075(3) Uani 1 1 d . . . . .
H00H H 0.090411 0.799805 0.883445 0.090 Uiso 1 1 calc R U . . .
C00I C 0.2069(7) 0.8450(8) 0.5561(5) 0.072(2) Uani 1 1 d . . . . .
H00I H 0.191783 0.926007 0.575101 0.087 Uiso 1 1 calc R U . . .
C00J C 0.3407(9) 0.7117(9) 0.9469(5) 0.086(3) Uani 1 1 d . . . . .
H00J H 0.415115 0.700562 0.929885 0.103 Uiso 1 1 calc R U . . .
C00K C 0.2498(9) 0.6042(9) 0.4993(5) 0.088(3) Uani 1 1 d . . . . .
H00K H 0.263528 0.523016 0.480046 0.106 Uiso 1 1 calc R U . . .
C00L C 0.2028(9) 0.6935(11) 0.4511(5) 0.089(3) Uani 1 1 d . . . . .
H00L H 0.185922 0.672634 0.398610 0.106 Uiso 1 1 calc R U . . .
C00M C 0.1801(8) 0.8112(11) 0.4770(5) 0.091(3) Uani 1 1 d . . . . .
H00M H 0.146743 0.870194 0.442828 0.110 Uiso 1 1 calc R U . . .
F00N F 0.6898(6) 0.5066(11) 0.7204(7) 0.232(6) Uani 1 1 d . . . . .
F00O F 0.5879(9) 0.6688(9) 0.7236(8) 0.234(6) Uani 1 1 d . . . . .
C00P C 0.1202(11) 0.7414(10) 0.9977(7) 0.104(3) Uani 1 1 d . . . . .
H00P H 0.046019 0.750905 1.015610 0.125 Uiso 1 1 calc R U . . .
C00Q C 0.2031(14) 0.6988(10) 1.0482(6) 0.109(4) Uani 1 1 d . . . . .
H00Q H 0.185044 0.678933 1.100398 0.130 Uiso 1 1 calc R U . . .
C00R C 0.3109(12) 0.6853(10) 1.0235(6) 0.109(4) Uani 1 1 d . . . . .
H00R H 0.366510 0.657458 1.059230 0.131 Uiso 1 1 calc R U . . .
F00S F 0.5608(9) 0.5173(14) 0.6394(6) 0.240(6) Uani 1 1 d . . . . .
C00T C 0.5894(13) 0.5443(17) 0.7137(9) 0.133(5) Uani 1 1 d . . . . .
C00U C 0.6061(11) 1.1042(13) 0.6586(9) 0.164(6) Uani 1 1 d . . . . .
H00B H 0.596686 1.193066 0.669133 0.245 Uiso 1 1 calc R U . . .
H00C H 0.593105 1.088277 0.603084 0.245 Uiso 1 1 calc R U . . .
H00E H 0.682235 1.078956 0.672955 0.245 Uiso 1 1 calc R U . . .

loop_
_atom_site_aniso_label
_atom_site_aniso_U_11
_atom_site_aniso_U_22
_atom_site_aniso_U_33
_atom_site_aniso_U_23
_atom_site_aniso_U_13
_atom_site_aniso_U_12
S001 0.0671(15) 0.0710(16) 0.0577(14) -0.0031(11) -0.0110(11) 0.0063(12)
N002 0.062(4) 0.052(4) 0.039(4) 0.000(3) -0.007(3) 0.003(3)
N003 0.058(4) 0.050(4) 0.038(4) 0.004(3) 0.002(3) 0.004(3)
O004 0.070(4) 0.113(5) 0.099(5) 0.021(4) -0.016(4) 0.010(4)
C005 0.055(5) 0.048(5) 0.049(5) -0.011(4) -0.008(4) 0.007(4)
C006 0.049(5) 0.042(4) 0.055(5) -0.004(4) 0.000(4) 0.001(4)
C007 0.055(5) 0.052(5) 0.050(5) 0.000(4) -0.007(4) 0.002(4)
C008 0.054(5) 0.060(5) 0.041(5) 0.000(4) -0.005(4) 0.000(4)
C009 0.051(5) 0.060(5) 0.068(5) 0.001(5) 0.001(4) 0.004(4)
C00A 0.090(6) 0.063(6) 0.054(5) 0.003(5) -0.014(4) 0.003(5)
O00B 0.125(6) 0.069(5) 0.210(9) -0.028(5) -0.003(6) 0.008(4)
O00C 0.151(7) 0.173(8) 0.066(4) -0.015(5) -0.037(4) -0.029(6)
C00D 0.065(6) 0.060(6) 0.103(8) -0.007(6) -0.013(6) 0.005(5)
C00E 0.096(7) 0.053(5) 0.039(5) -0.002(4) -0.002(5) 0.012(5)
C00F 0.054(5) 0.052(5) 0.115(8) 0.007(6) 0.004(5) -0.003(5)
C00G 0.072(6) 0.068(6) 0.061(5) -0.008(5) -0.014(5) 0.019(5)
C00H 0.089(7) 0.080(7) 0.057(6) 0.001(5) 0.012(5) -0.005(5)
C00I 0.087(6) 0.070(6) 0.060(6) 0.010(5) -0.004(5) 0.017(5)
C00J 0.115(8) 0.093(7) 0.050(6) 0.004(5) -0.005(6) 0.040(6)
C00K 0.128(9) 0.072(7) 0.063(6) -0.018(6) -0.009(6) -0.007(6)
C00L 0.119(8) 0.097(8) 0.049(6) 0.005(6) -0.016(5) -0.010(7)
C00M 0.108(8) 0.110(9) 0.056(7) 0.031(6) -0.020(5) 0.011(7)
F00N 0.062(4) 0.270(12) 0.365(15) -0.049(10) 0.057(7) -0.011(6)
F00O 0.230(11) 0.121(7) 0.355(16) 0.063(8) 0.115(10) -0.035(7)
C00P 0.136(10) 0.098(8) 0.078(8) 0.000(7) 0.039(7) -0.004(7)
C00Q 0.198(14) 0.085(8) 0.043(6) 0.009(5) 0.024(8) 0.013(9)
C00R 0.170(12) 0.104(9) 0.052(7) 0.008(6) -0.005(7) 0.045(9)
F00S 0.203(10) 0.398(18) 0.121(7) 0.025(9) 0.067(7) -0.053(10)
C00T 0.119(12) 0.157(14) 0.122(11) 0.005(10) 0.011(9) -0.024(11)
C00U 0.135(11) 0.132(12) 0.223(17) 0.003(11) -0.004(11) 0.000(10)

loop_
_atom_type_symbol
_atom_type_description
_atom_type_scat_dispersion_real
_atom_type_scat_dispersion_imag
_atom_type_scat_source
C C 0.0033 0.0016 'International Tables Vol C Tables 4.2.6.8 and 6.1.1.4'
H H 0.0000 0.0000 'International Tables Vol C Tables 4.2.6.8 and 6.1.1.4'
F F 0.0171 0.0103 'International Tables Vol C Tables 4.2.6.8 and 6.1.1.4'
N N 0.0061 0.0033 'International Tables Vol C Tables 4.2.6.8 and 6.1.1.4'
O O 0.0106 0.0060 'International Tables Vol C Tables 4.2.6.8 and 6.1.1.4'
S S 0.1246 0.1234 'International Tables Vol C Tables 4.2.6.8 and 6.1.1.4'

loop_
_geom_angle_atom_site_label_1
_geom_angle_atom_site_label_2
_geom_angle_atom_site_label_3
_geom_angle
_geom_angle_site_symmetry_1
_geom_angle_site_symmetry_3
_geom_angle_publ_flag
O00C S001 O004 117.5(5) . . ?
O00C S001 O00B 113.3(5) . . ?
O004 S001 O00B 111.3(5) . . ?
O00C S001 C00T 103.5(6) . . ?
O004 S001 C00T 105.6(6) . . ?
O00B S001 C00T 104.1(7) . . ?
C007 N002 C005 108.4(6) . . ?
C007 N002 C00E 125.5(7) . . ?
C005 N002 C00E 126.1(6) . . ?
C007 N003 C006 108.5(6) . . ?
C007 N003 C008 125.3(6) . . ?
C006 N003 C008 126.2(6) . . ?
C006 C005 C00G 120.4(8) . . ?
C006 C005 N002 106.6(6) . . ?
C00G C005 N002 133.0(7) . . ?
C009 C006 C005 121.8(7) . . ?
C009 C006 N003 132.0(7) . . ?
C005 C006 N003 106.2(6) . . ?
N002 C007 N003 110.3(7) . . ?
C00A C008 C00I 122.4(7) . . ?
C00A C008 N003 119.0(7) . . ?
C00I C008 N003 118.6(7) . . ?
C00F C009 C006 117.5(8) . . ?
C008 C00A C00K 118.1(8) . . ?
C00G C00D C00F 120.0(8) . . ?
C00H C00E C00J 122.4(8) . . ?
C00H C00E N002 118.7(7) . . ?
C00J C00E N002 118.9(8) . . ?
C009 C00F C00D 121.4(8) . . ?
C009 C00F C00U 116.2(10) . . ?
C00D C00F C00U 122.3(9) . . ?
C00D C00G C005 118.8(8) . . ?
C00E C00H C00P 117.3(9) . . ?
C008 C00I C00M 118.0(8) . . ?
C00R C00J C00E 117.9(10) . . ?
C00L C00K C00A 119.8(9) . . ?
C00M C00L C00K 121.9(9) . . ?
C00L C00M C00I 119.7(9) . . ?
C00Q C00P C00H 120.3(11) . . ?
C00R C00Q C00P 120.6(10) . . ?
C00Q C00R C00J 121.5(10) . . ?
F00N C00T F00S 104.3(15) . . ?
F00N C00T F00O 108.6(14) . . ?
F00S C00T F00O 109.2(15) . . ?
F00N C00T S001 116.1(12) . . ?
F00S C00T S001 109.1(10) . . ?
F00O C00T S001 109.3(11) . . ?

loop_
_geom_bond_atom_site_label_1
_geom_bond_atom_site_label_2
_geom_bond_distance
_geom_bond_site_symmetry_2
_geom_bond_publ_flag
S001 O00C 1.405(6) . ?
S001 O004 1.406(6) . ?
S001 O00B 1.428(7) . ?
S001 C00T 1.773(14) . ?
N002 C007 1.320(9) . ?
N002 C005 1.393(9) . ?
N002 C00E 1.453(9) . ?
N003 C007 1.324(9) . ?
N003 C006 1.392(9) . ?
N003 C008 1.457(9) . ?
C005 C006 1.384(10) . ?
C005 C00G 1.388(10) . ?
C006 C009 1.383(10) . ?
C008 C00A 1.362(10) . ?
C008 C00I 1.371(10) . ?
C009 C00F 1.372(11) . ?
C00A C00K 1.407(11) . ?
C00D C00G 1.372(11) . ?
C00D C00F 1.413(12) . ?
C00E C00H 1.369(11) . ?
C00E C00J 1.380(11) . ?
C00F C00U 1.589(15) . ?
C00H C00P 1.402(12) . ?
C00I C00M 1.411(12) . ?
C00J C00R 1.368(13) . ?
C00K C00L 1.355(12) . ?
C00L C00M 1.343(13) . ?
F00N C00T 1.247(16) . ?
F00O C00T 1.323(17) . ?
C00P C00Q 1.361(14) . ?
C00Q C00R 1.344(15) . ?
F00S C00T 1.322(15) . ?
